data_4325288
loop_
_publ_author_name
'Thomas S. Teets'
'Timothy R. Cook'
'Brian D. McCarthy'
'Daniel G. Nocera'

_publ_section_title
;
 Redox Chemistry, Acid Reactivity, and Hydrogenation Reactions of
 Two-Electron Mixed Valence Diiridium and Dirhodium Complexes
;
_journal_name_full 'Inorganic Chemistry'
_journal_page_first 5223
_journal_page_last 5233
_journal_paper_doi 10.1021/ic2005248
_journal_volume 50
_journal_year 2011
_chemical_formula_moiety C28H40Cl2F24Ir2N4O8P4
_chemical_formula_sum 'C28 H40 Cl2 F24 Ir2 N4 O8 P4'
_chemical_formula_weight 1595.82
_chemical_name_common Ir2(tfepma)2(CNtBu)2Cl2
_space_group_crystal_system monoclinic
_space_group_IT_number 14
_space_group_name_Hall '-P 2yn'
_space_group_name_H-M_alt 'P 1 21/n 1'
_atom_sites_solution_hydrogens geom
_atom_sites_solution_primary direct
_atom_sites_solution_secondary difmap
_audit_creation_method SHELXL-97
_cell_angle_alpha 90.00
_cell_angle_beta 103.753(2)
_cell_angle_gamma 90.00
_cell_formula_units_Z 4
_cell_length_a 12.7757(15)
_cell_length_b 16.831(2)
_cell_length_c 24.504(3)
_cell_measurement_temperature 100(2)
_cell_volume 5118.0(11)
_computing_structure_refinement 'SHELXL-97 (Sheldrick, 1997)'
_computing_structure_solution 'SHELXS-97 (Sheldrick, 1990)'
_diffrn_ambient_temperature 100(2)
_diffrn_measured_fraction_theta_full 1.000
_diffrn_measured_fraction_theta_max 1.000
_diffrn_radiation_monochromator graphite
_diffrn_radiation_source 'fine-focus sealed tube'
_diffrn_radiation_type MoK\a
_diffrn_radiation_wavelength 0.71073
_diffrn_reflns_av_R_equivalents 0.0614
_diffrn_reflns_av_sigmaI/netI 0.0358
_diffrn_reflns_limit_h_max 17
_diffrn_reflns_limit_h_min -17
_diffrn_reflns_limit_k_max 23
_diffrn_reflns_limit_k_min -23
_diffrn_reflns_limit_l_max 34
_diffrn_reflns_limit_l_min -34
_diffrn_reflns_number 113463
_diffrn_reflns_theta_full 29.57
_diffrn_reflns_theta_max 29.57
_diffrn_reflns_theta_min 1.48
_exptl_absorpt_coefficient_mu 5.558
_exptl_absorpt_correction_T_max 0.6064
_exptl_absorpt_correction_T_min 0.4028
_exptl_absorpt_correction_type multi-scan
_exptl_absorpt_process_details sadabs
_exptl_crystal_colour orange
_exptl_crystal_density_diffrn 2.071
_exptl_crystal_description block
_exptl_crystal_F_000 3056
_exptl_crystal_size_max 0.20
_exptl_crystal_size_mid 0.15
_exptl_crystal_size_min 0.10
_refine_diff_density_max 2.233
_refine_diff_density_min -0.875
_refine_diff_density_rms 0.159
_refine_ls_extinction_method none
_refine_ls_goodness_of_fit_ref 1.042
_refine_ls_hydrogen_treatment constr
_refine_ls_matrix_type full
_refine_ls_number_parameters 657
_refine_ls_number_reflns 14349
_refine_ls_number_restraints 42
_refine_ls_restrained_S_all 1.050
_refine_ls_R_factor_all 0.0448
_refine_ls_R_factor_gt 0.0317
_refine_ls_shift/su_max 0.002
_refine_ls_shift/su_mean 0.000
_refine_ls_structure_factor_coef Fsqd
_refine_ls_weighting_details 'calc w=1/[\s^2^(Fo^2^)+(0.0306P)^2^+16.9095P] where P=(Fo^2^+2Fc^2^)/3'
_refine_ls_weighting_scheme calc
_refine_ls_wR_factor_gt 0.0712
_refine_ls_wR_factor_ref 0.0786
_reflns_number_gt 11833
_reflns_number_total 14349
_reflns_threshold_expression >2sigma(I)
_cod_data_source_file ic2005248_si_002_01.cif
_cod_data_source_block 2
_cod_depositor_comments
;
 Updating space group information.

 Antanas Vaitkus,
 2018-07-15
;
_cod_original_cell_volume 5118.1(10)
_cod_database_code 4325288

loop_
_space_group_symop_id
_space_group_symop_operation_xyz
1 x,y,z
2 -x+1/2,y+1/2,-z+1/2
3 -x,-y,-z
4 x+1/2,-y+1/2,z+1/2

loop_
_atom_site_label
_atom_site_type_symbol
_atom_site_fract_x
_atom_site_fract_y
_atom_site_fract_z
_atom_site_U_iso_or_equiv
_atom_site_adp_type
_atom_site_occupancy
_atom_site_symmetry_multiplicity
_atom_site_calc_flag
_atom_site_refinement_flags
Ir1 Ir 0.596387(11) 0.680167(8) 0.413744(6) 0.01450(4) Uani 1 1 d .
Ir2 Ir 0.735568(12) 0.776059(9) 0.376818(6) 0.01802(4) Uani 1 1 d .
Cl2 Cl 0.45861(7) 0.58662(6) 0.43773(4) 0.01949(18) Uani 1 1 d .
P2 P 0.87691(8) 0.72041(6) 0.43539(4) 0.01787(19) Uani 1 1 d .
P1 P 0.73311(8) 0.61757(6) 0.47520(4) 0.01620(19) Uani 1 1 d .
P3 P 0.45346(8) 0.73756(6) 0.35250(4) 0.01682(19) Uani 1 1 d .
P4 P 0.60106(8) 0.84476(6) 0.32188(5) 0.0210(2) Uani 1 1 d .
Cl1 Cl 0.62101(8) 0.59218(6) 0.33926(4) 0.02175(19) Uani 1 1 d .
O6 O 0.3453(2) 0.75403(18) 0.37372(13) 0.0227(6) Uani 1 1 d .
O4 O 0.9545(2) 0.77528(18) 0.48159(13) 0.0238(6) Uani 1 1 d .
O2 O 0.7348(2) 0.62916(18) 0.54053(12) 0.0234(6) Uani 1 1 d .
O5 O 0.3984(2) 0.68899(17) 0.29700(12) 0.0212(6) Uani 1 1 d .
O8 O 0.5935(3) 0.93968(18) 0.32921(15) 0.0313(7) Uani 1 1 d .
O1 O 0.7489(2) 0.52418(18) 0.47027(14) 0.0298(7) Uani 1 1 d .
O7 O 0.6008(3) 0.8443(2) 0.25565(14) 0.0313(7) Uani 1 1 d .
O3 O 0.9701(2) 0.68492(19) 0.40726(13) 0.0263(7) Uani 1 1 d .
N1 N 0.8576(3) 0.6472(2) 0.47757(14) 0.0188(7) Uani 1 1 d .
N2 N 0.4748(3) 0.8229(2) 0.32308(15) 0.0227(7) Uani 1 1 d .
N200 N 0.6144(3) 0.8074(2) 0.50459(15) 0.0210(7) Uani 1 1 d .
C200 C 0.6050(3) 0.7605(2) 0.46902(17) 0.0193(8) Uani 1 1 d .
C201 C 0.6654(3) 0.8761(2) 0.53773(18) 0.0230(8) Uani 1 1 d .
C11 C 0.6670(3) 0.4666(2) 0.45055(18) 0.0207(8) Uani 1 1 d .
H11A H 0.6210 0.4829 0.4138 0.025 Uiso 1 1 calc R
H11B H 0.6209 0.4605 0.4776 0.025 Uiso 1 1 calc R
C61 C 0.3378(3) 0.7605(3) 0.43026(18) 0.0239(8) Uani 1 1 d .
H61A H 0.4033 0.7380 0.4555 0.029 Uiso 1 1 calc R
H61B H 0.2747 0.7300 0.4356 0.029 Uiso 1 1 calc R
C41 C 0.9989(4) 0.8473(3) 0.4660(2) 0.0308(10) Uani 1 1 d .
H41A H 0.9406 0.8844 0.4482 0.037 Uiso 1 1 calc R
H41B H 1.0437 0.8362 0.4390 0.037 Uiso 1 1 calc R
C100 C 0.8313(3) 0.8249(3) 0.33941(19) 0.0267(8) Uani 1 1 d U
C21 C 0.6450(4) 0.6070(3) 0.56283(18) 0.0262(9) Uani 1 1 d .
H21A H 0.6214 0.5524 0.5510 0.031 Uiso 1 1 calc R
H21B H 0.5837 0.6436 0.5489 0.031 Uiso 1 1 calc R
C51 C 0.3429(3) 0.6159(2) 0.29915(18) 0.0234(8) Uani 1 1 d .
H51A H 0.3051 0.6170 0.3300 0.028 Uiso 1 1 calc R
H51B H 0.3942 0.5709 0.3055 0.028 Uiso 1 1 calc R
N100 N 0.8906(3) 0.8516(3) 0.31393(19) 0.0379(8) Uani 1 1 d U
C2 C 0.3824(4) 0.8681(3) 0.2881(2) 0.0315(10) Uani 1 1 d .
H2A H 0.3271 0.8308 0.2686 0.047 Uiso 1 1 calc R
H2B H 0.4076 0.9002 0.2604 0.047 Uiso 1 1 calc R
H2C H 0.3517 0.9030 0.3123 0.047 Uiso 1 1 calc R
F1 F 0.7867(2) 0.36509(17) 0.49361(13) 0.0378(7) Uani 1 1 d .
F18 F 0.2343(2) 0.87830(18) 0.41431(14) 0.0399(7) Uani 1 1 d .
F6 F 0.6004(3) 0.5884(2) 0.64832(13) 0.0429(8) Uani 1 1 d .
F17 F 0.4063(2) 0.89100(16) 0.43461(13) 0.0357(6) Uani 1 1 d .
F16 F 0.3271(3) 0.85356(19) 0.49872(13) 0.0428(7) Uani 1 1 d .
F5 F 0.7109(3) 0.6833(2) 0.64485(15) 0.0566(10) Uani 1 1 d .
F24 F 0.5528(3) 1.0962(2) 0.30183(17) 0.0612(10) Uani 1 1 d .
F23 F 0.6458(3) 1.0841(2) 0.38565(15) 0.0578(10) Uani 1 1 d .
F2 F 0.6496(3) 0.33334(18) 0.42713(17) 0.0562(10) Uani 1 1 d .
F3 F 0.7859(3) 0.3940(2) 0.40882(14) 0.0523(9) Uani 1 1 d .
F4 F 0.7631(3) 0.5634(3) 0.64642(15) 0.0663(12) Uani 1 1 d .
F22 F 0.7224(3) 1.1233(2) 0.32178(19) 0.0654(11) Uani 1 1 d .
C1 C 0.9511(3) 0.6097(3) 0.51742(19) 0.0249(9) Uani 1 1 d .
H1A H 0.9334 0.6016 0.5538 0.037 Uiso 1 1 calc R
H1B H 1.0141 0.6445 0.5223 0.037 Uiso 1 1 calc R
H1C H 0.9671 0.5584 0.5024 0.037 Uiso 1 1 calc R
C62 C 0.3261(4) 0.8458(3) 0.4445(2) 0.0288(10) Uani 1 1 d .
C204 C 0.5957(4) 0.9017(3) 0.5770(2) 0.0310(10) Uani 1 1 d .
H20A H 0.5250 0.9187 0.5548 0.046 Uiso 1 1 calc R
H20B H 0.6305 0.9459 0.6004 0.046 Uiso 1 1 calc R
H20C H 0.5867 0.8569 0.6010 0.046 Uiso 1 1 calc R
C82 C 0.6475(4) 1.0731(3) 0.3322(2) 0.0368(11) Uani 1 1 d .
C203 C 0.6747(5) 0.9406(3) 0.4953(2) 0.0370(11) Uani 1 1 d .
H20D H 0.7138 0.9196 0.4685 0.056 Uiso 1 1 calc R
H20E H 0.7137 0.9863 0.5151 0.056 Uiso 1 1 calc R
H20F H 0.6024 0.9574 0.4750 0.056 Uiso 1 1 calc R
C202 C 0.7766(4) 0.8477(3) 0.5703(2) 0.0343(11) Uani 1 1 d .
H20G H 0.7680 0.8055 0.5965 0.051 Uiso 1 1 calc R
H20H H 0.8160 0.8923 0.5914 0.051 Uiso 1 1 calc R
H20I H 0.8168 0.8271 0.5439 0.051 Uiso 1 1 calc R
C31 C 0.9368(4) 0.6304(3) 0.3622(2) 0.0382(12) Uani 1 1 d .
H31A H 0.9065 0.6595 0.3269 0.046 Uiso 1 1 calc R
H31B H 0.8804 0.5946 0.3699 0.046 Uiso 1 1 calc R
C12 C 0.7236(4) 0.3902(3) 0.4450(2) 0.0296(10) Uani 1 1 d .
C81 C 0.6764(4) 0.9900(3) 0.3196(3) 0.0379(12) Uani 1 1 d .
H81A H 0.6817 0.9857 0.2800 0.046 Uiso 1 1 calc R
H81B H 0.7466 0.9748 0.3443 0.046 Uiso 1 1 calc R
C22 C 0.6809(4) 0.6117(3) 0.6254(2) 0.0300(10) Uani 1 1 d .
F12 F 1.1151(3) 0.9484(2) 0.50574(15) 0.0493(8) Uani 1 1 d .
F11 F 1.0078(3) 0.9050(2) 0.55447(14) 0.0495(8) Uani 1 1 d .
F15 F 0.2083(3) 0.5400(2) 0.24253(15) 0.0594(10) Uani 1 1 d .
F10 F 1.1419(3) 0.8337(2) 0.54604(15) 0.0524(9) Uani 1 1 d .
F14 F 0.1933(3) 0.6668(2) 0.23248(16) 0.0557(10) Uani 1 1 d .
F13 F 0.3118(3) 0.6044(2) 0.20125(14) 0.0606(10) Uani 1 1 d .
F9 F 1.0792(4) 0.5450(2) 0.40263(16) 0.0712(12) Uani 1 1 d .
F8 F 1.0051(4) 0.5309(2) 0.31534(16) 0.0677(11) Uani 1 1 d .
F21 F 0.4356(3) 0.7679(3) 0.1825(2) 0.0865(16) Uani 1 1 d .
F7 F 1.1092(3) 0.6303(3) 0.3459(2) 0.0790(14) Uani 1 1 d .
F20 F 0.5443(4) 0.6909(3) 0.15339(18) 0.0892(17) Uani 1 1 d .
C42 C 1.0663(4) 0.8826(3) 0.5188(2) 0.0367(12) Uani 1 1 d .
C71 C 0.6146(4) 0.7682(4) 0.2316(2) 0.0382(12) Uani 1 1 d .
H71A H 0.6022 0.7251 0.2568 0.046 Uiso 1 1 calc R
H71B H 0.6888 0.7631 0.2265 0.046 Uiso 1 1 calc R
C101 C 0.9564(4) 0.8797(4) 0.2770(3) 0.0502(10) Uani 1 1 d U
C52 C 0.2638(4) 0.6077(3) 0.2436(2) 0.0379(12) Uani 1 1 d .
C32 C 1.0331(5) 0.5833(4) 0.3569(2) 0.0436(13) Uani 1 1 d .
F19 F 0.5491(6) 0.8153(4) 0.14126(19) 0.135(3) Uani 1 1 d .
C72 C 0.5356(5) 0.7621(5) 0.1764(3) 0.0570(18) Uani 1 1 d .
C103 C 1.0488(5) 0.8227(5) 0.2813(3) 0.0660(14) Uani 1 1 d U
H10A H 1.0880 0.8175 0.3207 0.099 Uiso 1 1 calc R
H10B H 1.0976 0.8428 0.2591 0.099 Uiso 1 1 calc R
H10C H 1.0209 0.7706 0.2668 0.099 Uiso 1 1 calc R
C102 C 0.9992(6) 0.9616(5) 0.2978(3) 0.0735(15) Uani 1 1 d U
H10D H 0.9386 0.9977 0.2968 0.110 Uiso 1 1 calc R
H10E H 1.0438 0.9824 0.2735 0.110 Uiso 1 1 calc R
H10F H 1.0428 0.9574 0.3364 0.110 Uiso 1 1 calc R
C104 C 0.8857(5) 0.8863(5) 0.2191(3) 0.0581(13) Uani 1 1 d U
H10G H 0.8601 0.8334 0.2054 0.087 Uiso 1 1 calc R
H10H H 0.9268 0.9095 0.1940 0.087 Uiso 1 1 calc R
H10I H 0.8239 0.9204 0.2199 0.087 Uiso 1 1 calc R

loop_
_atom_site_aniso_label
_atom_site_aniso_U_11
_atom_site_aniso_U_22
_atom_site_aniso_U_33
_atom_site_aniso_U_23
_atom_site_aniso_U_13
_atom_site_aniso_U_12
Ir1 0.01475(7) 0.01401(7) 0.01406(7) 0.00064(5) 0.00210(5) -0.00097(5)
Ir2 0.01603(7) 0.02019(8) 0.01718(8) 0.00519(6) 0.00267(5) -0.00153(5)
Cl2 0.0172(4) 0.0173(4) 0.0235(5) 0.0024(4) 0.0040(3) -0.0023(3)
P2 0.0158(4) 0.0214(5) 0.0161(5) 0.0029(4) 0.0033(4) -0.0017(4)
P1 0.0167(4) 0.0157(5) 0.0149(5) 0.0025(4) 0.0010(3) -0.0014(3)
P3 0.0158(4) 0.0159(5) 0.0178(5) 0.0012(4) 0.0022(4) 0.0003(3)
P4 0.0199(5) 0.0195(5) 0.0219(5) 0.0057(4) 0.0019(4) -0.0013(4)
Cl1 0.0254(5) 0.0217(5) 0.0177(5) -0.0013(4) 0.0043(4) 0.0027(4)
O6 0.0188(13) 0.0253(15) 0.0242(16) -0.0016(12) 0.0055(11) 0.0005(11)
O4 0.0224(14) 0.0245(15) 0.0224(16) 0.0041(12) 0.0014(12) -0.0073(12)
O2 0.0195(13) 0.0312(16) 0.0187(15) 0.0037(12) 0.0030(11) -0.0046(12)
O5 0.0219(14) 0.0224(15) 0.0162(14) -0.0002(11) -0.0015(11) -0.0029(11)
O8 0.0278(16) 0.0199(15) 0.047(2) 0.0066(14) 0.0102(15) -0.0024(12)
O1 0.0273(16) 0.0169(15) 0.0367(19) 0.0017(13) -0.0090(13) -0.0026(12)
O7 0.0289(16) 0.0388(19) 0.0244(17) 0.0111(14) 0.0027(13) -0.0009(14)
O3 0.0182(14) 0.0372(18) 0.0244(16) 0.0021(13) 0.0068(12) 0.0013(12)
N1 0.0151(14) 0.0222(17) 0.0180(17) 0.0030(13) 0.0014(12) 0.0008(12)
N2 0.0199(16) 0.0217(18) 0.0222(18) 0.0054(14) -0.0035(13) 0.0018(13)
N200 0.0226(16) 0.0184(17) 0.0206(18) 0.0008(14) 0.0022(13) -0.0001(13)
C200 0.0168(17) 0.0204(19) 0.019(2) 0.0049(16) 0.0017(14) 0.0007(14)
C201 0.025(2) 0.0177(19) 0.026(2) -0.0086(16) 0.0049(16) -0.0054(15)
C11 0.0205(18) 0.0193(19) 0.022(2) -0.0024(16) 0.0051(15) -0.0036(15)
C61 0.0225(19) 0.025(2) 0.024(2) 0.0002(17) 0.0056(16) 0.0014(16)
C41 0.028(2) 0.033(3) 0.032(3) 0.004(2) 0.0076(19) -0.0126(19)
C100 0.0198(18) 0.032(2) 0.027(2) 0.0091(17) 0.0019(14) -0.0003(15)
C21 0.030(2) 0.031(2) 0.019(2) -0.0001(17) 0.0094(17) -0.0098(18)
C51 0.027(2) 0.020(2) 0.019(2) -0.0008(16) -0.0014(16) -0.0012(16)
N100 0.0255(16) 0.051(2) 0.0364(18) 0.0178(17) 0.0054(13) -0.0038(15)
C2 0.024(2) 0.028(2) 0.039(3) 0.015(2) 0.0006(19) 0.0044(18)
F1 0.0332(15) 0.0272(15) 0.0476(18) 0.0094(13) -0.0012(13) 0.0054(12)
F18 0.0296(14) 0.0364(16) 0.0512(19) -0.0027(14) 0.0045(13) 0.0143(12)
F6 0.0503(18) 0.054(2) 0.0324(16) -0.0050(14) 0.0260(14) -0.0156(15)
F17 0.0358(15) 0.0240(14) 0.0464(18) -0.0055(12) 0.0078(13) -0.0043(11)
F16 0.0538(19) 0.0408(18) 0.0363(17) -0.0095(14) 0.0154(14) 0.0093(14)
F5 0.073(2) 0.062(2) 0.0410(19) -0.0233(17) 0.0253(18) -0.0347(19)
F24 0.065(2) 0.0298(17) 0.074(3) 0.0041(17) -0.0139(19) 0.0071(16)
F23 0.071(2) 0.057(2) 0.046(2) -0.0168(17) 0.0157(18) -0.0223(19)
F2 0.0404(18) 0.0250(16) 0.089(3) -0.0201(17) -0.0120(17) -0.0010(13)
F3 0.0436(18) 0.075(3) 0.0407(19) -0.0094(17) 0.0155(15) 0.0208(17)
F4 0.060(2) 0.105(3) 0.0344(19) 0.037(2) 0.0124(16) 0.035(2)
F22 0.076(3) 0.0346(19) 0.099(3) -0.0015(19) 0.047(2) -0.0204(18)
C1 0.0199(19) 0.026(2) 0.025(2) 0.0080(17) -0.0022(16) 0.0030(16)
C62 0.024(2) 0.030(2) 0.032(3) -0.0021(19) 0.0060(18) 0.0051(17)
C204 0.034(2) 0.035(3) 0.025(2) -0.013(2) 0.0102(19) -0.0002(19)
C82 0.042(3) 0.023(2) 0.045(3) 0.000(2) 0.010(2) -0.008(2)
C203 0.052(3) 0.025(2) 0.037(3) -0.001(2) 0.015(2) -0.011(2)
C202 0.025(2) 0.042(3) 0.033(3) -0.013(2) -0.0008(19) -0.002(2)
C31 0.034(2) 0.051(3) 0.032(3) -0.010(2) 0.010(2) 0.007(2)
C12 0.027(2) 0.025(2) 0.034(3) -0.0062(19) 0.0015(18) 0.0045(17)
C81 0.038(3) 0.026(2) 0.054(3) 0.009(2) 0.018(2) -0.005(2)
C22 0.032(2) 0.034(3) 0.026(2) 0.0006(19) 0.0110(19) -0.0031(19)
F12 0.0497(19) 0.0458(19) 0.055(2) -0.0059(16) 0.0168(16) -0.0293(15)
F11 0.055(2) 0.055(2) 0.0433(19) -0.0160(16) 0.0209(16) -0.0234(16)
F15 0.076(2) 0.0375(18) 0.048(2) 0.0014(15) -0.0196(18) -0.0305(17)
F10 0.0324(16) 0.064(2) 0.052(2) 0.0081(17) -0.0074(14) -0.0134(15)
F14 0.0373(17) 0.048(2) 0.065(2) 0.0089(17) -0.0220(16) 0.0011(15)
F13 0.089(3) 0.064(2) 0.0244(17) -0.0104(16) 0.0059(17) -0.011(2)
F9 0.108(3) 0.053(2) 0.047(2) 0.0083(18) 0.007(2) 0.040(2)
F8 0.091(3) 0.070(3) 0.045(2) -0.0166(19) 0.021(2) 0.026(2)
F21 0.0293(18) 0.129(4) 0.090(3) -0.058(3) -0.0092(19) 0.002(2)
F7 0.067(3) 0.080(3) 0.112(4) 0.007(3) 0.064(3) 0.011(2)
F20 0.065(3) 0.141(5) 0.056(3) -0.059(3) 0.004(2) 0.007(3)
C42 0.031(2) 0.042(3) 0.036(3) -0.001(2) 0.007(2) -0.018(2)
C71 0.035(3) 0.054(3) 0.023(2) -0.004(2) 0.003(2) 0.004(2)
C101 0.0346(19) 0.071(2) 0.046(2) 0.025(2) 0.0119(14) -0.0094(16)
C52 0.046(3) 0.031(3) 0.029(3) -0.002(2) -0.007(2) -0.010(2)
C32 0.058(3) 0.043(3) 0.033(3) 0.002(2) 0.018(3) 0.012(3)
F19 0.180(6) 0.187(7) 0.028(2) 0.043(3) 0.006(3) -0.024(5)
C72 0.040(3) 0.095(6) 0.033(3) -0.010(3) 0.003(3) -0.002(3)
C103 0.040(2) 0.108(3) 0.055(3) 0.030(3) 0.022(2) 0.008(2)
C102 0.069(3) 0.078(3) 0.071(3) 0.027(3) 0.012(3) -0.033(2)
C104 0.047(3) 0.086(4) 0.0426(19) 0.029(2) 0.0130(18) -0.005(2)

loop_
_atom_type_symbol
_atom_type_description
_atom_type_scat_dispersion_real
_atom_type_scat_dispersion_imag
_atom_type_scat_source
C C 0.0033 0.0016 'International Tables Vol C Tables 4.2.6.8 and 6.1.1.4'
H H 0.0000 0.0000 'International Tables Vol C Tables 4.2.6.8 and 6.1.1.4'
N N 0.0061 0.0033 'International Tables Vol C Tables 4.2.6.8 and 6.1.1.4'
O O 0.0106 0.0060 'International Tables Vol C Tables 4.2.6.8 and 6.1.1.4'
F F 0.0171 0.0103 'International Tables Vol C Tables 4.2.6.8 and 6.1.1.4'
P P 0.1023 0.0942 'International Tables Vol C Tables 4.2.6.8 and 6.1.1.4'
Cl Cl 0.1484 0.1585 'International Tables Vol C Tables 4.2.6.8 and 6.1.1.4'
Ir Ir -1.4442 7.9887 'International Tables Vol C Tables 4.2.6.8 and 6.1.1.4'

loop_
_geom_angle_atom_site_label_1
_geom_angle_atom_site_label_2
_geom_angle_atom_site_label_3
_geom_angle
C200 Ir1 P1 87.27(12)
C200 Ir1 P3 93.98(12)
P1 Ir1 P3 177.01(4)
C200 Ir1 Cl1 167.10(12)
P1 Ir1 Cl1 89.93(4)
P3 Ir1 Cl1 89.44(4)
C200 Ir1 Cl2 101.70(12)
P1 Ir1 Cl2 91.44(3)
P3 Ir1 Cl2 85.65(3)
Cl1 Ir1 Cl2 90.95(3)
C200 Ir1 Ir2 83.27(12)
P1 Ir1 Ir2 92.03(3)
P3 Ir1 Ir2 90.82(3)
Cl1 Ir1 Ir2 84.25(3)
Cl2 Ir1 Ir2 174.08(2)
C100 Ir2 P2 88.65(13)
C100 Ir2 P4 88.64(13)
P2 Ir2 P4 173.71(4)
C100 Ir2 Ir1 167.39(15)
P2 Ir2 Ir1 91.73(3)
P4 Ir2 Ir1 92.16(3)
O4 P2 O3 96.80(17)
O4 P2 N1 98.37(16)
O3 P2 N1 102.89(17)
O4 P2 Ir2 118.80(12)
O3 P2 Ir2 116.41(12)
N1 P2 Ir2 119.63(12)
O1 P1 O2 102.90(18)
O1 P1 N1 99.33(17)
O2 P1 N1 98.25(16)
O1 P1 Ir1 119.86(12)
O2 P1 Ir1 115.40(12)
N1 P1 Ir1 117.63(13)
O5 P3 O6 97.19(16)
O5 P3 N2 99.05(17)
O6 P3 N2 103.50(17)
O5 P3 Ir1 117.63(12)
O6 P3 Ir1 118.27(12)
N2 P3 Ir1 117.61(13)
O8 P4 O7 97.47(19)
O8 P4 N2 97.66(18)
O7 P4 N2 104.23(18)
O8 P4 Ir2 120.18(14)
O7 P4 Ir2 114.73(13)
N2 P4 Ir2 119.01(13)
C61 O6 P3 126.3(3)
C41 O4 P2 121.1(3)
C21 O2 P1 121.8(3)
C51 O5 P3 122.1(3)
C81 O8 P4 120.4(3)
C11 O1 P1 126.9(3)
C71 O7 P4 116.3(3)
C31 O3 P2 116.9(3)
C1 N1 P1 120.6(3)
C1 N1 P2 120.4(3)
P1 N1 P2 119.0(2)
C2 N2 P3 120.1(3)
C2 N2 P4 121.1(3)
P3 N2 P4 117.4(2)
C200 N200 C201 154.3(4)
N200 C200 Ir1 176.5(4)
N200 C201 C204 108.8(3)
N200 C201 C203 106.2(4)
C204 C201 C203 112.4(4)
N200 C201 C202 106.1(3)
C204 C201 C202 111.6(4)
C203 C201 C202 111.4(4)
O1 C11 C12 106.5(3)
O6 C61 C62 109.6(4)
O4 C41 C42 106.8(4)
N100 C100 Ir2 176.1(5)
O2 C21 C22 107.4(4)
O5 C51 C52 106.3(4)
C100 N100 C101 173.4(6)
F16 C62 F17 107.4(4)
F16 C62 F18 108.0(4)
F17 C62 F18 105.9(4)
F16 C62 C61 110.4(4)
F17 C62 C61 112.3(4)
F18 C62 C61 112.6(4)
F24 C82 F23 106.6(5)
F24 C82 F22 107.8(5)
F23 C82 F22 106.1(4)
F24 C82 C81 113.5(5)
F23 C82 C81 113.4(5)
F22 C82 C81 109.1(4)
O3 C31 C32 108.0(4)
F3 C12 F1 106.2(4)
F3 C12 F2 107.8(4)
F1 C12 F2 107.1(4)
F3 C12 C11 113.6(4)
F1 C12 C11 113.0(4)
F2 C12 C11 108.9(4)
O8 C81 C82 107.0(4)
F5 C22 F4 106.5(4)
F5 C22 F6 107.5(4)
F4 C22 F6 105.8(4)
F5 C22 C21 114.2(4)
F4 C22 C21 112.8(4)
F6 C22 C21 109.6(4)
F10 C42 F11 107.5(4)
F10 C42 F12 107.9(4)
F11 C42 F12 106.7(4)
F10 C42 C41 113.0(5)
F11 C42 C41 112.5(4)
F12 C42 C41 108.9(4)
O7 C71 C72 108.2(5)
N100 C101 C104 107.9(4)
N100 C101 C103 108.1(5)
C104 C101 C103 113.6(6)
N100 C101 C102 107.4(6)
C104 C101 C102 109.7(6)
C103 C101 C102 109.9(6)
F13 C52 F14 106.7(5)
F13 C52 F15 106.9(4)
F14 C52 F15 107.7(4)
F13 C52 C51 112.2(4)
F14 C52 C51 113.3(4)
F15 C52 C51 109.7(4)
F9 C32 F7 105.4(5)
F9 C32 F8 108.3(5)
F7 C32 F8 108.4(5)
F9 C32 C31 113.6(5)
F7 C32 C31 111.0(5)
F8 C32 C31 109.9(5)
F19 C72 F21 108.2(7)
F19 C72 F20 107.7(6)
F21 C72 F20 107.0(6)
F19 C72 C71 113.1(6)
F21 C72 C71 110.9(5)
F20 C72 C71 109.8(6)

loop_
_geom_bond_atom_site_label_1
_geom_bond_atom_site_label_2
_geom_bond_distance
Ir1 C200 1.898(4)
Ir1 P1 2.2755(10)
Ir1 P3 2.2839(10)
Ir1 Cl1 2.4281(10)
Ir1 Cl2 2.5327(9)
Ir1 Ir2 2.7112(3)
Ir2 C100 1.883(4)
Ir2 P2 2.2284(11)
Ir2 P4 2.2366(11)
P2 O4 1.607(3)
P2 O3 1.625(3)
P2 N1 1.663(4)
P1 O1 1.593(3)
P1 O2 1.608(3)
P1 N1 1.655(3)
P3 O5 1.599(3)
P3 O6 1.611(3)
P3 N2 1.658(4)
P4 O8 1.613(3)
P4 O7 1.622(3)
P4 N2 1.662(4)
O6 C61 1.416(5)
O4 C41 1.429(5)
O2 C21 1.432(5)
O5 C51 1.427(5)
O8 C81 1.419(5)
O1 C11 1.424(5)
O7 C71 1.438(6)
O3 C31 1.420(6)
N1 C1 1.491(5)
N2 C2 1.492(5)
N200 C200 1.161(5)
N200 C201 1.473(5)
C201 C204 1.520(6)
C201 C203 1.529(6)
C201 C202 1.531(6)
C11 C12 1.498(6)
C61 C62 1.495(6)
C41 C42 1.497(7)
C100 N100 1.179(6)
C21 C22 1.494(6)
C51 C52 1.496(6)
N100 C101 1.453(6)
F1 C12 1.339(6)
F18 C62 1.345(5)
F6 C22 1.343(5)
F17 C62 1.343(5)
F16 C62 1.332(6)
F5 C22 1.320(6)
F24 C82 1.319(6)
F23 C82 1.329(6)
F2 C12 1.343(5)
F3 C12 1.326(6)
F4 C22 1.330(6)
F22 C82 1.345(6)
C82 C81 1.497(7)
C31 C32 1.496(7)
F12 C42 1.345(6)
F11 C42 1.332(6)
F15 C52 1.339(6)
F10 C42 1.322(6)
F14 C52 1.327(6)
F13 C52 1.326(7)
F9 C32 1.304(7)
F8 C32 1.331(7)
F21 C72 1.325(7)
F7 C32 1.330(7)
F20 C72 1.341(9)
C71 C72 1.486(8)
C101 C104 1.493(8)
C101 C103 1.505(9)
C101 C102 1.526(10)
F19 C72 1.282(9)
